data_2202859
loop_
_publ_author_name
'K. Anand Solomon'
'R. Malathi'
'S. S. Rajan'
'S. Narasimhan'
'M. Nethaji'

_publ_section_title
;
 Swietenine
;
_journal_issue 10
_journal_name_full 'Acta Crystallographica Section E'
_journal_page_first o1519
_journal_page_last o1521
_journal_paper_doi 10.1107/S1600536803020476
_journal_volume 59
_journal_year 2003
_chemical_formula_iupac 'C32 H40 O9'
_chemical_formula_moiety 'C32 H40 O9'
_chemical_formula_sum 'C32 H40 O9'
_chemical_formula_weight 568.64
_chemical_name_common swietenine
_chemical_name_systematic
;
swietenine
;
_space_group_IT_number 19
_symmetry_cell_setting orthorhombic
_symmetry_space_group_name_Hall 'P 2ac 2ab'
_symmetry_space_group_name_H-M 'P 21 21 21'
_atom_sites_solution_hydrogens geom
_atom_sites_solution_primary direct
_atom_sites_solution_secondary difmap
_audit_creation_method SHELXL-97
_cell_angle_alpha 90.00
_cell_angle_beta 90.00
_cell_angle_gamma 90.00
_cell_formula_units_Z 4
_cell_length_a 9.866(3)
_cell_length_b 16.092(5)
_cell_length_c 18.392(5)
_cell_measurement_reflns_used 5750
_cell_measurement_temperature 293(2)
_cell_measurement_theta_max 26.02
_cell_measurement_theta_min 1.68
_cell_volume 2920.0(15)
_computing_cell_refinement SMART
_computing_data_collection 'SMART (Bruker, 1999)'
_computing_data_reduction 'SAINT (Bruker, 1999)'
_computing_molecular_graphics 'ORTEPIII (Burnett & Johnson, 1996)'
_computing_publication_material 'SHELXL97 and PARST97 (Nardelli, 1995)'
_computing_structure_refinement 'SHELXL97 (Sheldrick, 1997)'
_computing_structure_solution 'SHELXS97 (Sheldrick, 1997)'
_diffrn_ambient_temperature 293(2)
_diffrn_measured_fraction_theta_full 0.998
_diffrn_measured_fraction_theta_max 0.998
_diffrn_measurement_device_type 'Bruker SMART CCD area-detector'
_diffrn_measurement_method \w
_diffrn_radiation_monochromator graphite
_diffrn_radiation_source 'fine-focus sealed tube'
_diffrn_radiation_type MoK\a
_diffrn_radiation_wavelength 0.71073
_diffrn_reflns_av_R_equivalents 0.0310
_diffrn_reflns_av_sigmaI/netI 0.0202
_diffrn_reflns_limit_h_max 11
_diffrn_reflns_limit_h_min -12
_diffrn_reflns_limit_k_max 19
_diffrn_reflns_limit_k_min -19
_diffrn_reflns_limit_l_max 22
_diffrn_reflns_limit_l_min -22
_diffrn_reflns_number 22610
_diffrn_reflns_theta_full 26.02
_diffrn_reflns_theta_max 26.02
_diffrn_reflns_theta_min 1.68
_diffrn_standards_number 0
_exptl_absorpt_coefficient_mu 0.094
_exptl_absorpt_correction_type none
_exptl_crystal_colour colourless
_exptl_crystal_density_diffrn 1.293
_exptl_crystal_density_method 'not measured'
_exptl_crystal_description prism
_exptl_crystal_F_000 1216
_exptl_crystal_size_max 0.20
_exptl_crystal_size_mid 0.20
_exptl_crystal_size_min 0.20
_refine_diff_density_max 0.252
_refine_diff_density_min -0.166
_refine_ls_extinction_method none
_refine_ls_goodness_of_fit_ref 1.087
_refine_ls_hydrogen_treatment constr
_refine_ls_matrix_type full
_refine_ls_number_parameters 371
_refine_ls_number_reflns 3243
_refine_ls_number_restraints 0
_refine_ls_restrained_S_all 1.087
_refine_ls_R_factor_all 0.0526
_refine_ls_R_factor_gt 0.0467
_refine_ls_shift/su_max 0.002
_refine_ls_shift/su_mean 0.000
_refine_ls_structure_factor_coef Fsqd
_refine_ls_weighting_details 'w = 1/[\s^2^(Fo^2^)+(0.0894P)^2^+0.282P] where P = (Fo^2^+2Fc^2^)/3'
_refine_ls_weighting_scheme calc
_refine_ls_wR_factor_gt 0.1271
_refine_ls_wR_factor_ref 0.1320
_reflns_number_gt 2916
_reflns_number_total 3243
_reflns_threshold_expression I>2\s(I)
_cod_data_source_file om6168.cif
_cod_data_source_block I
_cod_depositor_comments
;
The following automatic conversions were performed:
'_symmetry_cell_setting' value 'Orthorhombic' changed to 'orthorhombic'
according to '/home/saulius/struct/CIF-dictionaries/cif_core.dic'
dictionary named 'cif_core.dic' version 2.4.1 from 2010-06-29.

Automatic conversion script
Id: cif_fix_enum 1527 2010-12-29 10:47:43Z saulius 

The following automatic conversions were performed:

'_symmetry_cell_setting' value 'Orthorhombic' changed to
'orthorhombic' according to
/home/saulius/struct/CIF-dictionaries/cif_core.dic dictionary named
'cif_core.dic' version 2.4.1 from 2010-06-29.

Automatic conversion script
Id: cif_fix_values 1715 2011-07-08 13:25:40Z adriana 
;
_cod_original_cell_volume 2920.1(14)
_cod_database_code 2202859
_cod_database_fobs_code 2202859

loop_
_symmetry_equiv_pos_as_xyz
'x, y, z'
'-x+1/2, -y, z+1/2'
'-x, y+1/2, -z+1/2'
'x+1/2, -y+1/2, -z'

loop_
_atom_site_label
_atom_site_fract_x
_atom_site_fract_y
_atom_site_fract_z
_atom_site_U_iso_or_equiv
_atom_site_adp_type
_atom_site_calc_flag
_atom_site_refinement_flags
_atom_site_occupancy
_atom_site_disorder_assembly
_atom_site_disorder_group
_atom_site_type_symbol
C1 0.5337(3) -0.03537(19) -0.02650(13) 0.0441(6) Uani d . 1 . . C
C2 0.5946(3) 0.04724(17) -0.00644(14) 0.0446(7) Uani d . 1 . . C
H2 0.5939 0.0831 -0.0495 0.054 Uiso calc R 1 . . H
C3 0.7433(3) 0.03610(17) 0.01899(14) 0.0441(6) Uani d . 1 . . C
H3 0.8043 0.0529 -0.0204 0.053 Uiso calc R 1 . . H
C4 0.7762(3) -0.05403(17) 0.04130(13) 0.0379(6) Uani d . 1 . . C
C5 0.6532(3) -0.08533(14) 0.08643(12) 0.0312(5) Uani d . 1 . . C
H5 0.6349 -0.0408 0.1214 0.037 Uiso calc R 1 . . H
C6 0.6802(3) -0.16302(15) 0.13335(14) 0.0394(6) Uani d . 1 . . C
H6 0.5916 -0.1852 0.1476 0.047 Uiso calc R 1 . . H
C7 0.7577(3) -0.14505(17) 0.20308(14) 0.0445(6) Uani d . 1 . . C
C8 0.4098(3) 0.04169(16) 0.08738(13) 0.0377(6) Uani d . 1 . . C
C9 0.3968(3) -0.05205(17) 0.08052(14) 0.0376(6) Uani d . 1 . . C
H9 0.3170 -0.0620 0.0500 0.045 Uiso calc R 1 . . H
C10 0.5203(3) -0.09202(16) 0.03918(13) 0.0360(6) Uani d . 1 . . C
C11 0.3671(3) -0.09357(16) 0.15364(14) 0.0406(6) Uani d . 1 . . C
H11A 0.3443 -0.1515 0.1455 0.049 Uiso calc R 1 . . H
H11B 0.4480 -0.0918 0.1836 0.049 Uiso calc R 1 . . H
C12 0.2512(3) -0.05153(18) 0.19402(15) 0.0441(6) Uani d . 1 . . C
H12A 0.2394 -0.0785 0.2408 0.053 Uiso calc R 1 . . H
H12B 0.1682 -0.0591 0.1665 0.053 Uiso calc R 1 . . H
C13 0.2737(3) 0.04155(17) 0.20640(13) 0.0401(6) Uani d . 1 . . C
C14 0.2987(3) 0.08374(18) 0.13250(14) 0.0459(7) Uani d . 1 . . C
H14 0.2145 0.0783 0.1047 0.055 Uiso calc R 1 . . H
C15 0.3200(4) 0.1771(2) 0.14540(17) 0.0584(9) Uani d . 1 . . C
H15A 0.3553 0.2015 0.1011 0.070 Uiso calc R 1 . . H
H15B 0.2324 0.2023 0.1547 0.070 Uiso calc R 1 . . H
C16 0.4127(4) 0.19899(19) 0.20627(18) 0.0563(8) Uani d . 1 . . C
C17 0.3999(3) 0.05596(16) 0.25376(14) 0.0399(6) Uani d . 1 . . C
H17 0.4767 0.0285 0.2300 0.048 Uiso calc R 1 . . H
C18 0.1462(3) 0.0770(2) 0.24371(17) 0.0562(8) Uani d . 1 . . C
H18A 0.1581 0.1355 0.2520 0.084 Uiso calc R 1 . . H
H18B 0.1324 0.0494 0.2894 0.084 Uiso calc R 1 . . H
H18C 0.0687 0.0683 0.2130 0.084 Uiso calc R 1 . . H
C19 0.4851(4) -0.18062(19) 0.01481(18) 0.0550(8) Uani d . 1 . . C
H19A 0.4769 -0.2158 0.0567 0.082 Uiso calc R 1 . . H
H19B 0.5556 -0.2014 -0.0163 0.082 Uiso calc R 1 . . H
H19C 0.4008 -0.1801 -0.0113 0.082 Uiso calc R 1 . . H
C20 0.3900(3) 0.02306(18) 0.32943(14) 0.0412(6) Uani d . 1 . . C
C21 0.3526(3) 0.0644(2) 0.38998(15) 0.0537(8) Uani d . 1 . . C
H21 0.3307 0.1206 0.3913 0.064 Uiso calc R 1 . . H
C22 0.4175(4) -0.0594(2) 0.35288(17) 0.0569(8) Uani d . 1 . . C
H22 0.4479 -0.1033 0.3243 0.068 Uiso calc R 1 . . H
C23 0.3911(4) -0.0616(2) 0.42404(19) 0.0679(10) Uani d . 1 . . C
H23 0.3992 -0.1088 0.4530 0.081 Uiso calc R 1 . . H
C24 0.8123(4) 0.16455(19) 0.07162(17) 0.0531(8) Uani d . 1 . . C
C25 0.8406(4) 0.20876(19) 0.14109(19) 0.0552(8) Uani d . 1 . . C
C26 0.8040(4) 0.1741(2) 0.20399(19) 0.0635(9) Uani d . 1 . . C
H26 0.7616 0.1226 0.2012 0.076 Uiso calc R 1 . . H
C27 0.8238(6) 0.2092(3) 0.2786(2) 0.0896(14) Uani d . 1 . . C
H27A 0.7880 0.1712 0.3140 0.134 Uiso calc R 1 . . H
H27B 0.7774 0.2615 0.2823 0.134 Uiso calc R 1 . . H
H27C 0.9188 0.2175 0.2874 0.134 Uiso calc R 1 . . H
C28 0.8051(3) -0.1047(2) -0.02888(15) 0.0501(7) Uani d . 1 . . C
H28A 0.8260 -0.1612 -0.0161 0.075 Uiso calc R 1 . . H
H28B 0.8806 -0.0807 -0.0542 0.075 Uiso calc R 1 . . H
H28C 0.7266 -0.1037 -0.0597 0.075 Uiso calc R 1 . . H
C29 0.9082(3) -0.0538(2) 0.08621(17) 0.0526(7) Uani d . 1 . . C
H29A 0.9299 -0.1095 0.1006 0.079 Uiso calc R 1 . . H
H29B 0.8961 -0.0200 0.1287 0.079 Uiso calc R 1 . . H
H29C 0.9806 -0.0316 0.0573 0.079 Uiso calc R 1 . . H
C30 0.5014(3) 0.08449(18) 0.05023(15) 0.0472(7) Uani d . 1 . . C
H30 0.5088 0.1411 0.0596 0.057 Uiso calc R 1 . . H
C31 0.7735(5) -0.0610(3) 0.30757(18) 0.0783(12) Uani d . 1 . . C
H31A 0.7333 -0.0119 0.3280 0.117 Uiso calc R 1 . . H
H31B 0.8690 -0.0523 0.3012 0.117 Uiso calc R 1 . . H
H31C 0.7591 -0.1071 0.3398 0.117 Uiso calc R 1 . . H
C32 0.9119(6) 0.2903(2) 0.1326(3) 0.0864(13) Uani d . 1 . . C
H32A 0.9263 0.3014 0.0819 0.130 Uiso calc R 1 . . H
H32B 0.9977 0.2882 0.1571 0.130 Uiso calc R 1 . . H
H32C 0.8575 0.3337 0.1533 0.130 Uiso calc R 1 . . H
O1 0.4323(2) 0.14448(12) 0.26057(12) 0.0558(6) Uani d . 1 . . O
O2 0.7682(3) 0.08780(13) 0.08164(11) 0.0550(6) Uani d . 1 . . O
O3 0.7117(2) -0.07862(12) 0.23777(9) 0.0486(5) Uani d . 1 . . O
O4 0.8246(5) 0.19404(18) 0.01261(15) 0.1114(15) Uani d . 1 . . O
O5 0.8468(3) -0.18937(16) 0.22468(13) 0.0666(7) Uani d . 1 . . O
O6 0.3512(3) 0.01348(18) 0.44850(11) 0.0675(7) Uani d . 1 . . O
O7 0.7485(3) -0.22715(13) 0.09531(12) 0.0556(6) Uani d . 1 . . O
H7 0.8110 -0.2448 0.1203 0.083 Uiso calc R 1 . . H
O8 0.4638(4) 0.26602(15) 0.21314(16) 0.0834(9) Uani d . 1 . . O
O9 0.4902(3) -0.05080(17) -0.08602(10) 0.0664(7) Uani d . 1 . . O

loop_
_atom_site_aniso_label
_atom_site_aniso_U_11
_atom_site_aniso_U_22
_atom_site_aniso_U_33
_atom_site_aniso_U_12
_atom_site_aniso_U_13
_atom_site_aniso_U_23
C1 0.0394(14) 0.0683(18) 0.0245(11) 0.0086(13) -0.0008(11) -0.0045(12)
C2 0.0591(17) 0.0468(14) 0.0278(12) 0.0062(14) 0.0053(12) 0.0100(11)
C3 0.0566(17) 0.0488(14) 0.0267(11) -0.0067(13) 0.0081(12) 0.0001(11)
C4 0.0366(13) 0.0476(14) 0.0296(12) -0.0023(12) 0.0014(10) -0.0020(10)
C5 0.0356(12) 0.0324(11) 0.0257(10) 0.0008(10) -0.0005(10) -0.0048(9)
C6 0.0479(15) 0.0334(12) 0.0368(12) 0.0034(11) 0.0011(12) -0.0021(10)
C7 0.0467(15) 0.0481(15) 0.0386(13) 0.0025(13) -0.0038(12) 0.0109(12)
C8 0.0438(14) 0.0437(13) 0.0257(11) 0.0073(12) -0.0026(10) -0.0011(10)
C9 0.0351(12) 0.0472(14) 0.0303(12) -0.0028(12) -0.0055(10) -0.0080(11)
C10 0.0366(13) 0.0409(13) 0.0305(12) -0.0035(11) -0.0050(10) -0.0076(10)
C11 0.0453(15) 0.0375(12) 0.0389(13) -0.0054(12) 0.0000(11) -0.0033(11)
C12 0.0375(14) 0.0564(16) 0.0385(13) -0.0067(12) 0.0021(11) -0.0031(12)
C13 0.0388(13) 0.0499(14) 0.0315(12) 0.0051(12) 0.0020(11) 0.0001(11)
C14 0.0489(16) 0.0539(16) 0.0348(13) 0.0128(14) -0.0008(12) 0.0018(12)
C15 0.077(2) 0.0490(17) 0.0487(17) 0.0192(16) 0.0137(17) 0.0086(14)
C16 0.073(2) 0.0405(15) 0.0553(18) 0.0041(15) 0.0274(17) -0.0012(13)
C17 0.0383(13) 0.0424(13) 0.0390(13) -0.0017(12) 0.0068(11) -0.0053(11)
C18 0.0424(16) 0.079(2) 0.0474(16) 0.0132(16) 0.0050(13) -0.0035(15)
C19 0.0572(18) 0.0542(17) 0.0534(16) -0.0080(15) -0.0041(15) -0.0236(14)
C20 0.0328(13) 0.0541(15) 0.0367(13) 0.0007(12) -0.0006(11) -0.0041(11)
C21 0.0544(18) 0.0683(19) 0.0384(14) 0.0124(16) -0.0031(13) -0.0072(13)
C22 0.072(2) 0.0524(17) 0.0464(16) 0.0050(16) 0.0001(15) 0.0007(13)
C23 0.076(2) 0.076(2) 0.0523(18) 0.000(2) -0.0095(18) 0.0167(17)
C24 0.062(2) 0.0443(15) 0.0531(17) -0.0070(14) 0.0030(15) 0.0072(13)
C25 0.0562(18) 0.0431(15) 0.0663(19) -0.0022(14) -0.0031(17) -0.0052(14)
C26 0.072(2) 0.0578(19) 0.0606(19) -0.0047(18) 0.0058(18) -0.0124(16)
C27 0.107(4) 0.086(3) 0.076(3) -0.001(3) 0.007(3) -0.032(2)
C28 0.0507(17) 0.0596(17) 0.0401(14) 0.0075(14) 0.0086(13) -0.0072(13)
C29 0.0414(15) 0.071(2) 0.0457(15) -0.0090(15) -0.0033(13) 0.0070(15)
C30 0.0627(19) 0.0415(14) 0.0373(13) 0.0094(13) 0.0084(13) 0.0047(11)
C31 0.095(3) 0.099(3) 0.0410(16) -0.001(3) -0.0233(19) -0.0115(18)
C32 0.103(3) 0.054(2) 0.102(3) -0.020(2) -0.018(3) -0.002(2)
O1 0.0683(14) 0.0457(11) 0.0533(12) -0.0091(10) 0.0015(11) -0.0074(9)
O2 0.0791(16) 0.0469(11) 0.0390(10) -0.0187(11) 0.0077(11) -0.0026(9)
O3 0.0594(12) 0.0560(11) 0.0303(9) 0.0054(10) -0.0101(9) -0.0034(8)
O4 0.207(5) 0.0634(15) 0.0636(16) -0.049(2) 0.009(2) 0.0137(13)
O5 0.0659(15) 0.0735(14) 0.0605(13) 0.0208(13) -0.0147(12) 0.0104(12)
O6 0.0698(16) 0.0986(19) 0.0339(10) 0.0142(15) 0.0006(11) -0.0016(11)
O7 0.0688(15) 0.0424(10) 0.0555(12) 0.0164(10) 0.0041(12) -0.0073(9)
O8 0.112(2) 0.0469(13) 0.0914(19) -0.0160(14) 0.0294(19) -0.0041(13)
O9 0.0636(15) 0.1070(19) 0.0285(9) 0.0038(14) -0.0113(10) -0.0090(11)

loop_
_atom_type_symbol
_atom_type_description
_atom_type_scat_dispersion_real
_atom_type_scat_dispersion_imag
_atom_type_scat_source
C C 0.0033 0.0000 'International Tables Vol C Tables 4.2.6.8 and 6.1.1.4'
H H 0.0000 0.0000 'International Tables Vol C Tables 4.2.6.8 and 6.1.1.4'
O O 0.0106 0.0000 'International Tables Vol C Tables 4.2.6.8 and 6.1.1.4'

loop_
_geom_angle_atom_site_label_1
_geom_angle_atom_site_label_2
_geom_angle_atom_site_label_3
_geom_angle
_geom_angle_publ_flag
O9 C1 C2 123.3(3) y
O9 C1 C10 124.7(3) y
C2 C1 C10 111.7(2) ?
C1 C2 C30 106.0(2) ?
C1 C2 C3 110.5(2) ?
C30 C2 C3 114.4(2) ?
C1 C2 H2 108.6 ?
C30 C2 H2 108.6 ?
C3 C2 H2 108.6 ?
O2 C3 C4 107.1(2) ?
O2 C3 C2 109.6(2) ?
C4 C3 C2 112.8(2) ?
O2 C3 H3 109.1 ?
C4 C3 H3 109.1 ?
C2 C3 H3 109.1 ?
C3 C4 C29 108.5(2) ?
C3 C4 C28 108.2(2) ?
C29 C4 C28 107.0(2) ?
C3 C4 C5 106.4(2) ?
C29 C4 C5 112.0(2) ?
C28 C4 C5 114.6(2) ?
C6 C5 C4 115.3(2) ?
C6 C5 C10 113.3(2) ?
C4 C5 C10 112.14(19) ?
C6 C5 H5 104.9 ?
C4 C5 H5 104.9 ?
C10 C5 H5 104.9 ?
O7 C6 C7 108.4(2) ?
O7 C6 C5 113.3(2) ?
C7 C6 C5 113.8(2) ?
O7 C6 H6 107.0 ?
C7 C6 H6 107.0 ?
C5 C6 H6 107.0 ?
O5 C7 O3 124.8(3) ?
O5 C7 C6 122.3(3) ?
O3 C7 C6 112.8(2) ?
C30 C8 C9 122.1(2) ?
C30 C8 C14 122.5(2) ?
C9 C8 C14 115.0(2) ?
C8 C9 C11 112.1(2) ?
C8 C9 C10 112.3(2) ?
C11 C9 C10 113.2(2) ?
C8 C9 H9 106.2 ?
C11 C9 H9 106.2 ?
C10 C9 H9 106.2 ?
C19 C10 C1 110.2(2) ?
C19 C10 C9 110.2(2) ?
C1 C10 C9 101.9(2) ?
C19 C10 C5 114.4(2) ?
C1 C10 C5 109.0(2) ?
C9 C10 C5 110.48(18) ?
C12 C11 C9 112.3(2) ?
C12 C11 H11A 109.2 ?
C9 C11 H11A 109.2 ?
C12 C11 H11B 109.2 ?
C9 C11 H11B 109.2 ?
H11A C11 H11B 107.9 ?
C11 C12 C13 113.5(2) ?
C11 C12 H12A 108.9 ?
C13 C12 H12A 108.9 ?
C11 C12 H12B 108.9 ?
C13 C12 H12B 108.9 ?
H12A C12 H12B 107.7 ?
C12 C13 C18 108.1(2) ?
C12 C13 C17 110.4(2) ?
C18 C13 C17 110.6(2) ?
C12 C13 C14 108.9(2) ?
C18 C13 C14 111.1(2) ?
C17 C13 C14 107.7(2) ?
C15 C14 C8 114.7(3) ?
C15 C14 C13 108.5(2) ?
C8 C14 C13 113.5(2) ?
C15 C14 H14 106.5 ?
C8 C14 H14 106.5 ?
C13 C14 H14 106.5 ?
C16 C15 C14 115.6(3) ?
C16 C15 H15A 108.4 ?
C14 C15 H15A 108.4 ?
C16 C15 H15B 108.4 ?
C14 C15 H15B 108.4 ?
H15A C15 H15B 107.4 ?
O8 C16 O1 116.7(4) ?
O8 C16 C15 123.5(3) ?
O1 C16 C15 119.5(3) ?
O1 C17 C20 106.2(2) ?
O1 C17 C13 111.8(2) ?
C20 C17 C13 115.0(2) ?
O1 C17 H17 107.8 ?
C20 C17 H17 107.8 ?
C13 C17 H17 107.8 ?
C13 C18 H18A 109.5 ?
C13 C18 H18B 109.5 ?
H18A C18 H18B 109.5 ?
C13 C18 H18C 109.5 ?
H18A C18 H18C 109.5 ?
H18B C18 H18C 109.5 ?
C10 C19 H19A 109.5 ?
C10 C19 H19B 109.5 ?
H19A C19 H19B 109.5 ?
C10 C19 H19C 109.5 ?
H19A C19 H19C 109.5 ?
H19B C19 H19C 109.5 ?
C21 C20 C22 105.2(3) ?
C21 C20 C17 127.8(3) ?
C22 C20 C17 127.0(3) ?
O6 C21 C20 111.1(3) ?
O6 C21 H21 124.4 ?
C20 C21 H21 124.4 ?
C23 C22 C20 106.5(3) ?
C23 C22 H22 126.7 ?
C20 C22 H22 126.7 ?
C22 C23 O6 111.1(3) ?
C22 C23 H23 124.4 ?
O6 C23 H23 124.4 ?
O4 C24 O2 122.2(3) ?
O4 C24 C25 124.9(3) ?
O2 C24 C25 112.9(3) ?
C26 C25 C24 119.6(3) ?
C26 C25 C32 125.7(3) ?
C24 C25 C32 114.7(3) ?
C25 C26 C27 127.0(4) ?
C25 C26 H26 116.5 ?
C27 C26 H26 116.5 ?
C26 C27 H27A 109.5 ?
C26 C27 H27B 109.5 ?
H27A C27 H27B 109.5 ?
C26 C27 H27C 109.5 ?
H27A C27 H27C 109.5 ?
H27B C27 H27C 109.5 ?
C4 C28 H28A 109.5 ?
C4 C28 H28B 109.5 ?
H28A C28 H28B 109.5 ?
C4 C28 H28C 109.5 ?
H28A C28 H28C 109.5 ?
H28B C28 H28C 109.5 ?
C4 C29 H29A 109.5 ?
C4 C29 H29B 109.5 ?
H29A C29 H29B 109.5 ?
C4 C29 H29C 109.5 ?
H29A C29 H29C 109.5 ?
H29B C29 H29C 109.5 ?
C8 C30 C2 124.3(3) y
C8 C30 H30 117.9 ?
C2 C30 H30 117.9 ?
O3 C31 H31A 109.5 ?
O3 C31 H31B 109.5 ?
H31A C31 H31B 109.5 ?
O3 C31 H31C 109.5 ?
H31A C31 H31C 109.5 ?
H31B C31 H31C 109.5 ?
C25 C32 H32A 109.5 ?
C25 C32 H32B 109.5 ?
H32A C32 H32B 109.5 ?
C25 C32 H32C 109.5 ?
H32A C32 H32C 109.5 ?
H32B C32 H32C 109.5 ?
C16 O1 C17 122.7(2) ?
C24 O2 C3 118.9(2) ?
C7 O3 C31 116.1(3) ?
C23 O6 C21 105.9(2) ?
C6 O7 H7 109.5 ?

loop_
_geom_bond_atom_site_label_1
_geom_bond_atom_site_label_2
_geom_bond_site_symmetry_2
_geom_bond_distance
_geom_bond_publ_flag
C1 O9 . 1.201(3) y
C1 C2 . 1.505(4) ?
C1 C10 . 1.519(4) ?
C2 C30 . 1.514(4) y
C2 C3 . 1.550(5) y
C2 H2 . 0.9800 ?
C3 O2 . 1.442(3) ?
C3 C4 . 1.542(4) ?
C3 H3 . 0.9800 ?
C4 C29 . 1.542(4) ?
C4 C28 . 1.553(3) ?
C4 C5 . 1.554(4) ?
C5 C6 . 1.542(3) ?
C5 C10 . 1.577(3) y
C5 H5 . 0.9800 ?
C6 O7 . 1.418(3) ?
C6 C7 . 1.521(4) ?
C6 H6 . 0.9800 ?
C7 O5 . 1.200(4) ?
C7 O3 . 1.325(3) ?
C8 C30 . 1.326(4) y
C8 C9 . 1.519(4) ?
C8 C14 . 1.532(4) ?
C9 C11 . 1.530(4) ?
C9 C10 . 1.574(4) y
C9 H9 . 0.9800 ?
C10 C19 . 1.534(4) ?
C11 C12 . 1.522(4) ?
C11 H11A . 0.9700 ?
C11 H11B . 0.9700 ?
C12 C13 . 1.531(4) ?
C12 H12A . 0.9700 ?
C12 H12B . 0.9700 ?
C13 C18 . 1.542(4) ?
C13 C17 . 1.537(4) ?
C13 C14 . 1.539(4) ?
C14 C15 . 1.535(4) ?
C14 H14 . 0.9800 ?
C15 C16 . 1.488(5) ?
C15 H15A . 0.9700 ?
C15 H15B . 0.9700 ?
C16 O8 . 1.198(4) ?
C16 O1 . 1.343(4) ?
C17 O1 . 1.465(3) ?
C17 C20 . 1.492(4) ?
C17 H17 . 0.9800 ?
C18 H18A . 0.9600 ?
C18 H18B . 0.9600 ?
C18 H18C . 0.9600 ?
C19 H19A . 0.9600 ?
C19 H19B . 0.9600 ?
C19 H19C . 0.9600 ?
C20 C21 . 1.349(4) ?
C20 C22 . 1.422(4) ?
C21 O6 . 1.353(4) ?
C21 H21 . 0.9300 ?
C22 C23 . 1.335(5) ?
C22 H22 . 0.9300 ?
C23 O6 . 1.348(5) ?
C23 H23 . 0.9300 ?
C24 O4 . 1.191(4) ?
C24 O2 . 1.323(4) ?
C24 C25 . 1.489(5) ?
C25 C26 . 1.334(5) ?
C25 C32 . 1.497(5) ?
C26 C27 . 1.497(5) ?
C26 H26 . 0.9300 ?
C27 H27A . 0.9600 ?
C27 H27B . 0.9600 ?
C27 H27C . 0.9600 ?
C28 H28A . 0.9600 ?
C28 H28B . 0.9600 ?
C28 H28C . 0.9600 ?
C29 H29A . 0.9600 ?
C29 H29B . 0.9600 ?
C29 H29C . 0.9600 ?
C30 H30 . 0.9300 ?
C31 O3 . 1.449(4) ?
C31 H31A . 0.9600 ?
C31 H31B . 0.9600 ?
C31 H31C . 0.9600 ?
C32 H32A . 0.9600 ?
C32 H32B . 0.9600 ?
C32 H32C . 0.9600 ?
O7 H7 . 0.8200 ?

loop_
_geom_hbond_atom_site_label_D
_geom_hbond_atom_site_label_H
_geom_hbond_atom_site_label_A
_geom_hbond_site_symmetry_A
_geom_hbond_distance_DH
_geom_hbond_distance_HA
_geom_hbond_distance_DA
_geom_hbond_angle_DHA
O7 H7 O5 . 0.82 2.15 2.640(3) 119
C18 H18B O9 2 0.96 2.59 3.435(4) 147
C21 H21 O7 3_655 0.93 2.58 3.510(4) 174
C22 H22 O8 3_645 0.93 2.38 3.276(4) 162

loop_
_cod_related_entry_id
_cod_related_entry_database
_cod_related_entry_code
1 ChemSpider 30654718
